data_4122766
loop_
_publ_author_name
'Bassanetti, Irene'
'Comotti, Angiolina'
'Sozzani, Piero'
'Bracco, Silvia'
'Calestani, Gianluca'
'Mezzadri, Francesco'
'Marchi\`o, Luciano'

_publ_section_title
;
 Porous molecular crystals by macrocyclic coordination supramolecules.
;
_journal_issue 42
_journal_name_full 'Journal of the American Chemical Society'
_journal_page_first 14883
_journal_page_last 14895
_journal_paper_doi 10.1021/ja507555j
_journal_volume 136
_journal_year 2014
_chemical_formula_moiety 'C50 H52 Ag2 F6 N8 O6 S4, 1.5(C4 H8 O)'
_chemical_formula_sum 'C56 H64 Ag2 F6 N8 O7.5 S4'
_chemical_formula_weight 1427.13
_chemical_name_systematic
;
 ?
;
_space_group_IT_number 15
_symmetry_cell_setting monoclinic
_symmetry_space_group_name_Hall '-C 2yc'
_symmetry_space_group_name_H-M 'C 1 2/c 1'
_atom_sites_solution_hydrogens geom
_atom_sites_solution_primary direct
_atom_sites_solution_secondary difmap
_audit_creation_method SHELXL-97
_cell_angle_alpha 90.00
_cell_angle_beta 131.839(3)
_cell_angle_gamma 90.00
_cell_formula_units_Z 8
_cell_length_a 30.542(7)
_cell_length_b 22.961(5)
_cell_length_c 24.166(5)
_cell_measurement_reflns_used 13066
_cell_measurement_temperature 293(2)
_cell_measurement_theta_max 26.00
_cell_measurement_theta_min 1.23
_cell_volume 12626(5)
_computing_cell_refinement Saint
_computing_data_collection Smart
_computing_data_reduction Saint
_computing_structure_refinement 'SHELXL-97 (Sheldrick, 1997)'
_computing_structure_solution Sir2004
_diffrn_ambient_temperature 293(2)
_diffrn_measured_fraction_theta_full 0.998
_diffrn_measured_fraction_theta_max 0.998
_diffrn_measurement_device_type 'Bruker Smart ApexII CCD'
_diffrn_measurement_method 'theta & omega scan'
_diffrn_radiation_monochromator graphite
_diffrn_radiation_source 'fine-focus sealed tube'
_diffrn_radiation_type MoK\a
_diffrn_radiation_wavelength 0.71073
_diffrn_reflns_av_R_equivalents 0.0535
_diffrn_reflns_av_sigmaI/netI 0.0706
_diffrn_reflns_limit_h_max 35
_diffrn_reflns_limit_h_min -37
_diffrn_reflns_limit_k_max 28
_diffrn_reflns_limit_k_min -28
_diffrn_reflns_limit_l_max 29
_diffrn_reflns_limit_l_min -14
_diffrn_reflns_number 33267
_diffrn_reflns_theta_full 26.00
_diffrn_reflns_theta_max 26.00
_diffrn_reflns_theta_min 1.23
_diffrn_standards_decay_% none
_exptl_absorpt_coefficient_mu 0.826
_exptl_absorpt_correction_T_max 1.000
_exptl_absorpt_correction_T_min 0.813
_exptl_absorpt_correction_type multi-scan
_exptl_absorpt_process_details SADABS
_exptl_crystal_colour colorless
_exptl_crystal_density_diffrn 1.502
_exptl_crystal_density_method 'not measured'
_exptl_crystal_description block
_exptl_crystal_F_000 5824
_exptl_crystal_size_max 0.28
_exptl_crystal_size_mid 0.24
_exptl_crystal_size_min 0.20
_refine_diff_density_max 0.548
_refine_diff_density_min -0.378
_refine_diff_density_rms 0.062
_refine_ls_extinction_method none
_refine_ls_goodness_of_fit_ref 1.015
_refine_ls_hydrogen_treatment constr
_refine_ls_matrix_type full
_refine_ls_number_parameters 767
_refine_ls_number_reflns 12378
_refine_ls_number_restraints 82
_refine_ls_restrained_S_all 1.048
_refine_ls_R_factor_all 0.1265
_refine_ls_R_factor_gt 0.0532
_refine_ls_shift/su_max 0.001
_refine_ls_shift/su_mean 0.000
_refine_ls_structure_factor_coef Fsqd
_refine_ls_weighting_details 'calc w=1/[\s^2^(Fo^2^)+(0.0600P)^2^+0.0000P] where P=(Fo^2^+2Fc^2^)/3'
_refine_ls_weighting_scheme calc
_refine_ls_wR_factor_gt 0.1217
_refine_ls_wR_factor_ref 0.1488
_reflns_number_gt 5814
_reflns_number_total 12378
_reflns_threshold_expression >2sigma(I)
_cod_data_source_file ja507555j_si_002.cif
_cod_data_source_block ib221th
_cod_depositor_comments
;
The following automatic conversions were performed:

'_symmetry_cell_setting' value 'Monoclinic' changed to 'monoclinic'
according to
/home/saulius/struct/COD-crude-data--automatic-downloads/rss-feeds/ACS/lib/dictionaries/cif_core.dic
dictionary named 'cif_core.dic' version 2.4.2 from 2011-04-26.

Automatic conversion script
Id: cif_fix_values 2827 2014-09-09 07:05:25Z andrius 

 Adding full bibliography for 4122761--4122771.cif.
;
_cod_original_sg_symbol_Hall -C2yc
_cod_original_sg_symbol_H-M C2/c
_cod_original_formula_sum 'C56 H64 Ag2 F6 N8 O7.50 S4'
_cod_database_code 4122766

loop_
_symmetry_equiv_pos_as_xyz
'x, y, z'
'-x, y, -z+1/2'
'x+1/2, y+1/2, z'
'-x+1/2, y+1/2, -z+1/2'
'-x, -y, -z'
'x, -y, z-1/2'
'-x+1/2, -y+1/2, -z'
'x+1/2, -y+1/2, z-1/2'

loop_
_atom_site_label
_atom_site_type_symbol
_atom_site_fract_x
_atom_site_fract_y
_atom_site_fract_z
_atom_site_U_iso_or_equiv
_atom_site_adp_type
_atom_site_occupancy
_atom_site_symmetry_multiplicity
_atom_site_calc_flag
_atom_site_refinement_flags
_atom_site_disorder_assembly
_atom_site_disorder_group
Ag2 Ag 0.198154(17) 0.035405(18) 0.56484(2) 0.07806(17) Uani 1 1 d . . .
Ag1 Ag 0.391830(19) -0.205500(19) 0.84091(3) 0.08931(19) Uani 1 1 d . . .
S13 S 0.28372(6) -0.02195(6) 0.66608(8) 0.0765(4) Uani 1 1 d . . .
S16 S 0.14118(6) 0.23807(6) 0.60411(8) 0.0808(4) Uani 1 1 d . . .
S17 S 0.52830(7) -0.25079(8) 1.00569(11) 0.0981(5) Uani 1 1 d . . .
N24 N 0.17376(19) 0.13060(18) 0.5278(2) 0.0733(12) Uani 1 1 d . . .
N25 N 0.09869(18) 0.02136(19) 0.4923(2) 0.0710(12) Uani 1 1 d . . .
C16 C 0.0890(2) 0.1210(2) 0.5181(3) 0.0629(13) Uani 1 1 d . . .
H16 H 0.0567 0.1471 0.5012 0.075 Uiso 1 1 calc R . .
N15 N 0.06318(17) 0.06464(18) 0.4827(2) 0.0651(11) Uani 1 1 d . . .
N14 N 0.11692(18) 0.14562(18) 0.4931(2) 0.0689(11) Uani 1 1 d . . .
C23 C 0.2846(2) -0.1417(2) 0.6742(3) 0.0648(13) Uani 1 1 d . . .
N21 N 0.40073(19) -0.11421(19) 0.8120(3) 0.0878(15) Uani 1 1 d . . .
C35 C 0.0066(2) 0.0471(3) 0.4379(3) 0.0743(15) Uani 1 1 d . A .
C15 C 0.0633(2) -0.0236(2) 0.4535(3) 0.0715(14) Uani 1 1 d . . .
C25 C 0.0059(2) -0.0085(3) 0.4195(3) 0.0851(17) Uani 1 1 d . A .
H25 H -0.0270 -0.0325 0.3895 0.102 Uiso 1 1 calc R . .
N22 N 0.3851(2) -0.2342(2) 0.7435(3) 0.0892(14) Uani 1 1 d . . .
C14 C 0.1872(3) 0.1620(3) 0.4946(4) 0.0802(16) Uani 1 1 d . . .
C13 C 0.3377(2) -0.1412(2) 0.6811(4) 0.0816(16) Uani 1 1 d . . .
H13 H 0.3260 -0.1213 0.6372 0.098 Uiso 1 1 calc R . .
C31 C 0.4219(3) -0.0703(3) 0.7478(7) 0.126(3) Uani 1 1 d . . .
C66 C 0.1310(2) 0.1185(2) 0.6026(3) 0.0630(13) Uani 1 1 d . . .
C83 C 0.3141(2) 0.0138(3) 0.7511(4) 0.0853(18) Uani 1 1 d . . .
C76 C 0.1589(2) 0.1683(2) 0.6463(3) 0.0704(15) Uani 1 1 d . . .
C43 C 0.2099(2) -0.1953(3) 0.6605(3) 0.0855(18) Uani 1 1 d . . .
H43 H 0.1936 -0.2308 0.6573 0.103 Uiso 1 1 calc R . .
C56 C 0.1406(2) 0.0663(2) 0.6386(3) 0.0721(15) Uani 1 1 d . . .
H56 H 0.1209 0.0329 0.6107 0.087 Uiso 1 1 calc R . .
N11 N 0.3867(2) -0.1092(2) 0.7455(4) 0.0897(16) Uani 1 1 d . . .
O17 O 0.4931(2) -0.2002(2) 0.9844(3) 0.1373(19) Uani 1 1 d . . .
C63 C 0.2087(2) -0.0922(3) 0.6607(3) 0.0840(17) Uani 1 1 d . . .
H63 H 0.1909 -0.0578 0.6571 0.101 Uiso 1 1 calc R . .
C33 C 0.2589(2) -0.1939(2) 0.6683(3) 0.0760(15) Uani 1 1 d . . .
H33 H 0.2750 -0.2288 0.6696 0.091 Uiso 1 1 calc R . .
C17 C 0.5650(3) -0.2358(4) 0.9729(5) 0.108(2) Uani 1 1 d . . .
F17 F 0.5274(2) -0.2216(3) 0.9008(3) 0.180(2) Uani 1 1 d . . .
C12 C 0.3961(3) -0.2835(3) 0.7249(4) 0.101(2) Uani 1 1 d . . .
C34 C 0.0946(3) 0.1852(3) 0.4380(3) 0.0882(18) Uani 1 1 d . A .
C53 C 0.1855(2) -0.1448(3) 0.6577(3) 0.0872(18) Uani 1 1 d . . .
H53 H 0.1530 -0.1456 0.6536 0.105 Uiso 1 1 calc R . .
C146 C 0.3629(3) 0.2363(4) 0.7253(5) 0.154(3) Uani 1 1 d . . .
H14A H 0.3878 0.2595 0.7231 0.231 Uiso 1 1 calc R . .
H14B H 0.3535 0.2005 0.6990 0.231 Uiso 1 1 calc R . .
H14C H 0.3829 0.2280 0.7763 0.231 Uiso 1 1 calc R . .
C136 C 0.2589(3) 0.2376(3) 0.6687(3) 0.0982(19) Uani 1 1 d . . .
H136 H 0.2597 0.1973 0.6732 0.118 Uiso 1 1 calc R . .
F27 F 0.6011(2) -0.1917(2) 1.0069(3) 0.175(2) Uani 1 1 d . . .
C55 C -0.0424(2) 0.0848(3) 0.4162(3) 0.0974(19) Uani 1 1 d . . .
H55A H -0.0784 0.0630 0.3852 0.146 Uiso 1 1 calc R A .
H55B H -0.0459 0.1180 0.3893 0.146 Uiso 1 1 calc R . .
H55C H -0.0344 0.0976 0.4599 0.146 Uiso 1 1 calc R . .
N12 N 0.3565(2) -0.2002(2) 0.6815(3) 0.0856(14) Uani 1 1 d . . .
F37 F 0.5957(2) -0.2787(2) 0.9796(3) 0.1443(16) Uani 1 1 d . . .
C86 C 0.2095(3) 0.2682(3) 0.6398(3) 0.0870(17) Uani 1 1 d . . .
C51 C 0.4719(3) -0.0693(3) 0.9355(5) 0.153(4) Uani 1 1 d . . .
H51A H 0.4483 -0.0884 0.9430 0.230 Uiso 1 1 calc R . .
H51B H 0.4736 -0.0283 0.9448 0.230 Uiso 1 1 calc R . .
H51C H 0.5109 -0.0853 0.9689 0.230 Uiso 1 1 calc R . .
O27 O 0.57437(19) -0.2608(3) 1.0829(3) 0.1310(17) Uani 1 1 d . . .
C73 C 0.2583(2) -0.0900(2) 0.6690(3) 0.0642(13) Uani 1 1 d . . .
C36 C 0.2088(3) 0.1118(3) 0.7571(3) 0.0946(19) Uani 1 1 d . . .
H36 H 0.2360 0.1094 0.8086 0.113 Uiso 1 1 calc R . .
C106 C 0.2588(5) 0.3557(4) 0.6555(6) 0.149(3) Uani 1 1 d . . .
H106 H 0.2589 0.3959 0.6516 0.179 Uiso 1 1 calc R . .
C116 C 0.3062(5) 0.3259(5) 0.6829(5) 0.130(3) Uani 1 1 d . . .
H116 H 0.3387 0.3458 0.6965 0.156 Uiso 1 1 calc R . .
C11 C 0.4451(3) -0.0784(3) 0.8568(6) 0.118(3) Uani 1 1 d . . .
C96 C 0.2094(3) 0.3283(3) 0.6327(4) 0.113(2) Uani 1 1 d . . .
H96 H 0.1758 0.3498 0.6125 0.136 Uiso 1 1 calc R . .
C133 C 0.3341(3) 0.0697(4) 0.7579(5) 0.141(3) Uani 1 1 d . . .
H133 H 0.3301 0.0852 0.7192 0.169 Uiso 1 1 calc R . .
C126 C 0.3096(3) 0.2679(4) 0.6919(4) 0.106(2) Uani 1 1 d . . .
C46 C 0.1788(3) 0.0636(3) 0.7147(4) 0.0859(17) Uani 1 1 d . . .
H46 H 0.1844 0.0284 0.7377 0.103 Uiso 1 1 calc R A .
C45 C 0.0864(3) -0.0800(2) 0.4512(4) 0.100(2) Uani 1 1 d . . .
H45A H 0.0748 -0.0845 0.4035 0.150 Uiso 1 1 calc R . .
H45B H 0.0706 -0.1116 0.4594 0.150 Uiso 1 1 calc R . .
H45C H 0.1285 -0.0803 0.4892 0.150 Uiso 1 1 calc R . .
C26 C 0.1979(3) 0.1640(3) 0.7221(4) 0.0875(18) Uani 1 1 d . . .
H26 H 0.2175 0.1973 0.7506 0.105 Uiso 1 1 calc R A .
C41 C 0.4144(4) -0.0577(4) 0.6816(6) 0.191(5) Uani 1 1 d . . .
H41A H 0.4404 -0.0267 0.6930 0.287 Uiso 1 1 calc R . .
H41B H 0.3745 -0.0463 0.6410 0.287 Uiso 1 1 calc R . .
H41C H 0.4235 -0.0919 0.6682 0.287 Uiso 1 1 calc R . .
C42 C 0.4279(3) -0.3328(3) 0.7801(4) 0.123(3) Uani 1 1 d . . .
H42A H 0.4669 -0.3362 0.7979 0.184 Uiso 1 1 calc R . .
H42B H 0.4069 -0.3685 0.7565 0.184 Uiso 1 1 calc R . .
H42C H 0.4303 -0.3250 0.8210 0.184 Uiso 1 1 calc R . .
C44 C 0.2460(3) 0.1575(3) 0.5182(4) 0.111(2) Uani 1 1 d . . .
H44A H 0.2702 0.1319 0.5602 0.166 Uiso 1 1 calc R . .
H44B H 0.2637 0.1954 0.5317 0.166 Uiso 1 1 calc R . .
H44C H 0.2420 0.1423 0.4781 0.166 Uiso 1 1 calc R . .
C32 C 0.3497(3) -0.2271(4) 0.6264(5) 0.112(2) Uani 1 1 d . . .
C93 C 0.3207(3) -0.0101(3) 0.8076(5) 0.110(2) Uani 1 1 d . . .
H93 H 0.3082 -0.0479 0.8043 0.132 Uiso 1 1 calc R . .
C22 C 0.3745(4) -0.2793(3) 0.6538(5) 0.126(3) Uani 1 1 d . . .
H22 H 0.3767 -0.3082 0.6287 0.151 Uiso 1 1 calc R . .
C21 C 0.4583(3) -0.0508(4) 0.8184(8) 0.156(4) Uani 1 1 d . . .
H21 H 0.4877 -0.0231 0.8383 0.188 Uiso 1 1 calc R . .
C52 C 0.3192(4) -0.1997(4) 0.5520(5) 0.157(3) Uani 1 1 d . . .
H52A H 0.3169 -0.2273 0.5204 0.236 Uiso 1 1 calc R . .
H52B H 0.3410 -0.1661 0.5584 0.236 Uiso 1 1 calc R . .
H52C H 0.2803 -0.1880 0.5298 0.236 Uiso 1 1 calc R . .
C143 C 0.3568(5) -0.0020(5) 0.9341(6) 0.196(4) Uani 1 1 d . . .
H14D H 0.3914 -0.0259 0.9619 0.294 Uiso 1 1 calc R . .
H14E H 0.3233 -0.0258 0.9146 0.294 Uiso 1 1 calc R . .
H14F H 0.3615 0.0272 0.9661 0.294 Uiso 1 1 calc R . .
C103 C 0.3480(4) 0.0255(5) 0.8739(4) 0.129(3) Uani 1 1 d . . .
C24 C 0.1396(3) 0.1958(3) 0.4390(4) 0.102(2) Uani 1 1 d . A .
H24 H 0.1382 0.2212 0.4079 0.122 Uiso 1 1 calc R . .
O37 O 0.4933(2) -0.3005(2) 0.9637(3) 0.1315(17) Uani 1 1 d . . .
C54 C 0.0341(3) 0.2092(3) 0.3921(4) 0.128(3) Uani 1 1 d . . .
H54A H 0.0061 0.1781 0.3654 0.192 Uiso 1 1 calc R A .
H54B H 0.0274 0.2370 0.3574 0.192 Uiso 1 1 calc R . .
H54C H 0.0298 0.2279 0.4237 0.192 Uiso 1 1 calc R . .
C123 C 0.3605(5) 0.1041(6) 0.8221(7) 0.193(6) Uani 1 1 d . . .
H123 H 0.3728 0.1421 0.8260 0.232 Uiso 1 1 calc R A .
C113 C 0.3663(4) 0.0797(4) 0.8739(7) 0.165(5) Uani 1 1 d . . .
H113 H 0.3853 0.1014 0.9170 0.198 Uiso 1 1 calc R . .
S18 S 0.2320(4) -0.0350(4) 0.4711(5) 0.127(4) Uiso 0.40 1 d PD A 1
O28 O 0.2520(7) -0.0734(6) 0.5314(8) 0.114(5) Uiso 0.40 1 d PD A 1
O18 O 0.2129(9) 0.0195(7) 0.4791(11) 0.157(8) Uiso 0.40 1 d PD A 1
O38 O 0.2957(9) -0.0233(14) 0.5108(17) 0.262(15) Uiso 0.40 1 d PD A 1
C18 C 0.1928(9) -0.0640(9) 0.3821(11) 0.185(4) Uiso 0.40 1 d PD A 1
F28 F 0.1428(7) -0.0756(8) 0.3650(9) 0.185(4) Uiso 0.40 1 d PD A 1
F18 F 0.1910(7) -0.0214(8) 0.3450(9) 0.185(4) Uiso 0.40 1 d PD A 1
F38 F 0.2258(8) -0.1088(7) 0.3988(9) 0.185(4) Uiso 0.40 1 d PD A 1
S19 S 0.2291(7) -0.0057(6) 0.4457(9) 0.273(7) Uiso 0.35 1 d PD A 2
O19 O 0.2896(8) 0.0068(11) 0.5075(10) 0.151(8) Uiso 0.35 1 d PD A 2
O39 O 0.1881(7) 0.0128(5) 0.4548(9) 0.089(5) Uiso 0.35 1 d PD A 2
O29 O 0.2283(8) -0.0002(7) 0.3800(9) 0.146(6) Uiso 0.35 1 d PD A 2
C19 C 0.2229(10) -0.0805(6) 0.4402(12) 0.194(4) Uiso 0.35 1 d PD A 2
F19 F 0.2225(9) -0.0952(9) 0.4932(10) 0.194(4) Uiso 0.35 1 d PD A 2
F39 F 0.2644(8) -0.0904(9) 0.4346(11) 0.194(4) Uiso 0.35 1 d PD A 2
F29 F 0.1718(9) -0.0899(9) 0.3745(10) 0.194(4) Uiso 0.35 1 d PD A 2
S110 S 0.2463(4) -0.0279(4) 0.4876(5) 0.080(3) Uiso 0.25 1 d PD B 3
F110 F 0.1790(9) 0.0194(9) 0.3468(10) 0.156(4) Uiso 0.25 1 d PD B 3
F310 F 0.1389(9) -0.0484(9) 0.3445(11) 0.156(4) Uiso 0.25 1 d PD B 3
O110 O 0.2758(15) -0.054(2) 0.462(2) 0.35(3) Uiso 0.25 1 d PD B 3
F210 F 0.1449(9) 0.0245(8) 0.3980(12) 0.156(4) Uiso 0.25 1 d PD B 3
C110 C 0.1766(8) -0.0109(10) 0.3935(9) 0.156(4) Uiso 0.25 1 d PD B 3
O310 O 0.2694(14) 0.0262(10) 0.5152(14) 0.201(14) Uiso 0.25 1 d PD B 3
O210 O 0.2282(11) -0.0690(8) 0.5115(12) 0.098(8) Uiso 0.25 1 d PD B 3
O1S O 0.3915(8) 0.1363(10) 0.5664(12) 0.275(10) Uiso 0.547(16) 1 d PD C 4
C3S C 0.4932(12) 0.114(2) 0.639(2) 0.36(3) Uiso 0.547(16) 1 d PD C 4
H3S1 H 0.5197 0.0936 0.6365 0.428 Uiso 0.547(16) 1 calc PR C 4
H3S2 H 0.5132 0.1471 0.6722 0.428 Uiso 0.547(16) 1 calc PR C 4
C4S C 0.4344(12) 0.1324(12) 0.5595(13) 0.232(12) Uiso 0.547(16) 1 d PD C 4
H4S1 H 0.4390 0.1696 0.5449 0.278 Uiso 0.547(16) 1 calc PR C 4
H4S2 H 0.4230 0.1034 0.5228 0.278 Uiso 0.547(16) 1 calc PR C 4
C1S C 0.423(2) 0.122(3) 0.646(2) 0.60(7) Uiso 0.547(16) 1 d PD C 4
H1S1 H 0.3963 0.1071 0.6517 0.723 Uiso 0.547(16) 1 calc PR C 4
H1S2 H 0.4442 0.1553 0.6787 0.723 Uiso 0.547(16) 1 calc PR C 4
C2S C 0.4651(9) 0.0738(9) 0.6585(12) 0.183(9) Uiso 0.547(16) 1 d PD C 4
H2S1 H 0.4931 0.0600 0.7094 0.220 Uiso 0.547(16) 1 calc PR C 4
H2S2 H 0.4442 0.0412 0.6246 0.220 Uiso 0.547(16) 1 calc PR C 4
C9S C 0.4289(16) 0.0703(14) 0.585(2) 0.30(2) Uiso 0.453(16) 1 d PD C 5
H9S1 H 0.4005 0.0679 0.5310 0.360 Uiso 0.453(16) 1 calc PR C 5
H9S2 H 0.4430 0.0313 0.6049 0.360 Uiso 0.453(16) 1 calc PR C 5
O3S O 0.4029(11) 0.0970(13) 0.6118(17) 0.275(14) Uiso 0.453(16) 1 d PD C 5
C10S C 0.4794(18) 0.1098(17) 0.612(2) 0.25(2) Uiso 0.453(16) 1 d PD C 5
H10A H 0.4673 0.1391 0.5748 0.296 Uiso 0.453(16) 1 calc PR C 5
H10B H 0.5122 0.0879 0.6241 0.296 Uiso 0.453(16) 1 calc PR C 5
C12S C 0.4345(15) 0.1505(15) 0.655(2) 0.33(3) Uiso 0.453(16) 1 d PD C 5
H12A H 0.4363 0.1546 0.6966 0.391 Uiso 0.453(16) 1 calc PR C 5
H12B H 0.4170 0.1851 0.6243 0.391 Uiso 0.453(16) 1 calc PR C 5
C11S C 0.4951(12) 0.1372(14) 0.6811(15) 0.247(16) Uiso 0.453(16) 1 d PD C 5
H11A H 0.5169 0.1102 0.7225 0.297 Uiso 0.453(16) 1 calc PR C 5
H11B H 0.5179 0.1726 0.6956 0.297 Uiso 0.453(16) 1 calc PR C 5
O2S O 0.0425(10) 0.0948(10) 0.2439(14) 0.311(8) Uiso 0.50 1 d PD D -5
C5S C 0.0053(15) 0.1090(10) 0.265(2) 0.311(8) Uiso 0.50 1 d PD D -5
H5S1 H -0.0045 0.1499 0.2601 0.373 Uiso 0.50 1 calc PR D -5
H5S2 H 0.0215 0.0935 0.3124 0.373 Uiso 0.50 1 calc PR D -5
C8S C 0.0534(13) 0.0337(11) 0.271(2) 0.311(8) Uiso 0.50 1 d PD D -5
H8S1 H 0.0825 0.0315 0.3245 0.373 Uiso 0.50 1 calc PR D -5
H8S2 H 0.0653 0.0093 0.2500 0.373 Uiso 0.50 1 calc PR D -5
C6S C -0.0455(12) 0.0710(13) 0.1968(19) 0.311(8) Uiso 0.50 1 d PD D -5
H6S1 H -0.0820 0.0730 0.1867 0.373 Uiso 0.50 1 calc PR D -5
H6S2 H -0.0523 0.0777 0.1519 0.373 Uiso 0.50 1 calc PR D -5
C7S C -0.0095(16) 0.0175(10) 0.239(3) 0.311(8) Uiso 0.50 1 d PD D -5
H7S1 H -0.0249 -0.0161 0.2066 0.373 Uiso 0.50 1 calc PR D -5
H7S2 H -0.0089 0.0091 0.2790 0.373 Uiso 0.50 1 calc PR D -5

loop_
_atom_site_aniso_label
_atom_site_aniso_U_11
_atom_site_aniso_U_22
_atom_site_aniso_U_33
_atom_site_aniso_U_23
_atom_site_aniso_U_13
_atom_site_aniso_U_12
Ag2 0.0650(3) 0.0708(3) 0.0912(3) 0.0119(2) 0.0491(3) 0.0101(2)
Ag1 0.0736(3) 0.0703(3) 0.1054(4) 0.0007(2) 0.0519(3) -0.0027(2)
S13 0.0604(8) 0.0666(9) 0.0970(11) 0.0131(8) 0.0502(8) 0.0080(7)
S16 0.0639(8) 0.0600(9) 0.0886(10) 0.0001(7) 0.0384(8) -0.0003(7)
S17 0.0669(10) 0.0910(13) 0.1197(15) 0.0080(11) 0.0554(11) 0.0033(9)
N24 0.071(3) 0.064(3) 0.091(3) 0.006(2) 0.057(3) 0.006(2)
N25 0.059(2) 0.061(3) 0.084(3) -0.003(2) 0.044(3) -0.002(2)
C16 0.052(3) 0.058(3) 0.071(4) 0.004(3) 0.038(3) 0.004(2)
N15 0.056(2) 0.058(3) 0.072(3) -0.001(2) 0.039(2) -0.001(2)
N14 0.067(3) 0.062(3) 0.082(3) 0.006(2) 0.051(3) 0.001(2)
C23 0.048(3) 0.072(4) 0.068(3) 0.010(3) 0.035(3) 0.002(3)
N21 0.050(3) 0.057(3) 0.109(4) 0.004(3) 0.033(3) 0.000(2)
C35 0.060(3) 0.074(4) 0.086(4) -0.003(3) 0.047(3) -0.003(3)
C15 0.075(4) 0.060(4) 0.081(4) -0.007(3) 0.053(3) -0.007(3)
C25 0.064(4) 0.082(4) 0.094(4) -0.010(3) 0.047(4) -0.013(3)
N22 0.077(3) 0.068(3) 0.124(4) 0.015(3) 0.068(3) 0.016(3)
C14 0.089(4) 0.072(4) 0.102(5) 0.009(3) 0.073(4) -0.001(3)
C13 0.075(4) 0.073(4) 0.113(5) 0.018(3) 0.069(4) 0.015(3)
C31 0.067(4) 0.093(5) 0.201(9) 0.039(6) 0.082(6) 0.002(4)
C66 0.050(3) 0.069(4) 0.073(4) 0.002(3) 0.042(3) 0.004(3)
C83 0.050(3) 0.081(5) 0.086(5) 0.001(4) 0.029(3) 0.011(3)
C76 0.053(3) 0.061(4) 0.079(4) 0.005(3) 0.036(3) 0.006(3)
C43 0.059(3) 0.080(4) 0.097(4) 0.017(3) 0.044(3) -0.007(3)
C56 0.077(4) 0.067(4) 0.088(4) 0.009(3) 0.062(4) 0.009(3)
N11 0.051(3) 0.063(3) 0.137(5) 0.019(3) 0.055(3) 0.006(2)
O17 0.093(3) 0.109(4) 0.194(5) 0.014(3) 0.089(4) 0.024(3)
C63 0.061(3) 0.079(4) 0.109(5) 0.017(3) 0.055(4) 0.011(3)
C33 0.058(3) 0.069(4) 0.087(4) 0.009(3) 0.043(3) -0.001(3)
C17 0.090(5) 0.099(6) 0.114(6) 0.000(5) 0.059(5) -0.014(5)
F17 0.148(4) 0.230(6) 0.160(4) 0.057(4) 0.102(4) -0.009(4)
C12 0.092(5) 0.086(5) 0.116(6) 0.011(4) 0.066(5) 0.025(4)
C34 0.092(4) 0.074(4) 0.093(4) 0.027(3) 0.059(4) 0.010(3)
C53 0.053(3) 0.092(5) 0.114(5) 0.017(4) 0.055(4) 0.002(3)
C146 0.102(6) 0.186(9) 0.161(8) 0.021(7) 0.082(6) 0.007(6)
C136 0.072(4) 0.109(5) 0.095(5) 0.001(4) 0.048(4) -0.003(4)
F27 0.187(5) 0.138(4) 0.279(6) -0.079(4) 0.188(5) -0.081(4)
C55 0.061(3) 0.104(5) 0.112(5) -0.002(4) 0.051(4) -0.002(3)
N12 0.092(3) 0.074(3) 0.116(4) 0.010(3) 0.079(4) 0.015(3)
F37 0.157(4) 0.118(3) 0.210(5) 0.001(3) 0.144(4) 0.015(3)
C86 0.077(4) 0.088(5) 0.078(4) -0.009(3) 0.045(4) -0.012(4)
C51 0.092(5) 0.097(6) 0.156(8) -0.041(5) 0.035(6) -0.008(4)
O27 0.078(3) 0.193(5) 0.093(3) 0.021(3) 0.046(3) 0.024(3)
C73 0.050(3) 0.061(3) 0.073(3) 0.008(3) 0.037(3) 0.003(2)
C36 0.083(4) 0.101(5) 0.068(4) 0.001(4) 0.037(4) 0.017(4)
C106 0.165(9) 0.118(7) 0.212(10) -0.016(7) 0.146(9) -0.029(7)
C116 0.135(8) 0.131(8) 0.153(8) -0.015(6) 0.108(7) -0.039(6)
C11 0.056(4) 0.063(4) 0.164(8) -0.003(5) 0.043(5) 0.003(3)
C96 0.120(6) 0.085(5) 0.141(6) -0.006(4) 0.090(5) -0.021(4)
C133 0.119(6) 0.098(6) 0.123(7) -0.013(5) 0.046(6) -0.024(5)
C126 0.070(4) 0.151(7) 0.094(5) 0.002(5) 0.054(4) 0.006(5)
C46 0.093(4) 0.088(5) 0.082(5) 0.021(4) 0.060(4) 0.019(4)
C45 0.100(4) 0.069(4) 0.143(6) -0.018(4) 0.086(5) -0.007(3)
C26 0.074(4) 0.075(4) 0.083(5) 0.000(3) 0.040(4) 0.005(3)
C41 0.129(7) 0.198(10) 0.279(13) 0.092(9) 0.150(9) 0.005(6)
C42 0.114(5) 0.079(5) 0.137(6) 0.006(4) 0.067(5) 0.029(4)
C44 0.118(5) 0.112(5) 0.156(6) 0.008(4) 0.113(5) -0.002(4)
C32 0.124(6) 0.104(6) 0.132(7) 0.027(5) 0.095(6) 0.034(5)
C93 0.097(5) 0.105(5) 0.102(6) 0.001(5) 0.055(5) 0.014(4)
C22 0.164(7) 0.100(6) 0.146(7) 0.021(5) 0.117(7) 0.044(5)
C21 0.061(5) 0.083(6) 0.236(12) 0.012(7) 0.062(7) -0.019(4)
C52 0.214(10) 0.158(8) 0.166(8) 0.033(6) 0.155(8) 0.053(7)
C143 0.190(10) 0.214(11) 0.176(10) -0.046(9) 0.119(9) -0.038(9)
C103 0.096(5) 0.183(10) 0.076(5) 0.026(6) 0.044(5) 0.052(6)
C24 0.117(5) 0.093(5) 0.115(5) 0.031(4) 0.086(5) 0.008(4)
O37 0.118(4) 0.116(4) 0.152(4) -0.013(3) 0.086(4) -0.039(3)
C54 0.096(5) 0.152(7) 0.120(6) 0.065(5) 0.065(5) 0.049(5)
C123 0.167(10) 0.142(11) 0.149(11) 0.020(9) 0.055(9) 0.000(8)
C113 0.104(6) 0.083(7) 0.165(11) -0.015(6) 0.030(7) 0.005(5)

loop_
_atom_type_symbol
_atom_type_description
_atom_type_scat_dispersion_real
_atom_type_scat_dispersion_imag
_atom_type_scat_source
C C 0.0033 0.0016 'International Tables Vol C Tables 4.2.6.8 and 6.1.1.4'
H H 0.0000 0.0000 'International Tables Vol C Tables 4.2.6.8 and 6.1.1.4'
N N 0.0061 0.0033 'International Tables Vol C Tables 4.2.6.8 and 6.1.1.4'
O O 0.0106 0.0060 'International Tables Vol C Tables 4.2.6.8 and 6.1.1.4'
F F 0.0171 0.0103 'International Tables Vol C Tables 4.2.6.8 and 6.1.1.4'
S S 0.1246 0.1234 'International Tables Vol C Tables 4.2.6.8 and 6.1.1.4'
Ag Ag -0.8971 1.1015 'International Tables Vol C Tables 4.2.6.8 and 6.1.1.4'

loop_
_geom_angle_atom_site_label_1
_geom_angle_atom_site_label_2
_geom_angle_atom_site_label_3
_geom_angle
_geom_angle_site_symmetry_3
N24 Ag2 N25 85.19(15) .
N24 Ag2 O18 90.4(4) .
N25 Ag2 O18 103.4(5) .
N24 Ag2 S13 138.99(12) .
N25 Ag2 S13 132.12(11) .
O18 Ag2 S13 95.2(4) .
N24 Ag2 O39 90.3(3) .
N25 Ag2 O39 89.9(4) .
O18 Ag2 O39 13.6(6) .
S13 Ag2 O39 103.9(3) .
N21 Ag1 N22 84.1(2) .
N21 Ag1 S16 144.26(16) 4_546
N22 Ag1 S16 126.77(13) 4_546
C73 S13 C83 105.4(3) .
C73 S13 Ag2 108.09(16) .
C83 S13 Ag2 106.88(19) .
C76 S16 C86 105.2(3) .
C76 S16 Ag1 103.8(2) 4_556
C86 S16 Ag1 107.4(2) 4_556
O27 S17 O37 115.0(3) .
O27 S17 O17 117.0(4) .
O37 S17 O17 111.7(3) .
O27 S17 C17 104.4(3) .
O37 S17 C17 103.5(4) .
O17 S17 C17 103.2(4) .
C14 N24 N14 105.5(4) .
C14 N24 Ag2 127.0(4) .
N14 N24 Ag2 115.3(3) .
C15 N25 N15 105.3(4) .
C15 N25 Ag2 133.3(4) .
N15 N25 Ag2 121.3(3) .
N14 C16 N15 109.8(4) .
N14 C16 C66 111.7(4) .
N15 C16 C66 113.2(4) .
N14 C16 H16 107.3 .
N15 C16 H16 107.3 .
C66 C16 H16 107.3 .
C35 N15 N25 111.3(4) .
C35 N15 C16 129.5(4) .
N25 N15 C16 119.1(4) .
C34 N14 N24 111.7(5) .
C34 N14 C16 128.2(5) .
N24 N14 C16 120.1(4) .
C33 C23 C73 118.3(5) .
C33 C23 C13 120.5(5) .
C73 C23 C13 121.0(5) .
C11 N21 N11 105.0(7) .
C11 N21 Ag1 126.1(5) .
N11 N21 Ag1 115.5(4) .
C25 C35 N15 106.1(5) .
C25 C35 C55 130.0(5) .
N15 C35 C55 123.8(5) .
N25 C15 C25 109.5(5) .
N25 C15 C45 121.2(5) .
C25 C15 C45 129.2(5) .
C35 C25 C15 107.7(5) .
C35 C25 H25 126.2 .
C15 C25 H25 126.2 .
C12 N22 N12 103.5(5) .
C12 N22 Ag1 135.1(5) .
N12 N22 Ag1 120.7(4) .
N24 C14 C24 110.1(5) .
N24 C14 C44 120.8(6) .
C24 C14 C44 129.1(6) .
N11 C13 N12 110.0(4) .
N11 C13 C23 112.6(5) .
N12 C13 C23 112.4(5) .
N11 C13 H13 107.2 .
N12 C13 H13 107.2 .
C23 C13 H13 107.2 .
C21 C31 N11 103.3(9) .
C21 C31 C41 134.6(9) .
N11 C31 C41 122.1(10) .
C56 C66 C76 117.7(5) .
C56 C66 C16 120.5(5) .
C76 C66 C16 121.7(5) .
C93 C83 C133 119.8(7) .
C93 C83 S13 125.8(6) .
C133 C83 S13 114.4(7) .
C26 C76 C66 120.1(5) .
C26 C76 S16 119.4(4) .
C66 C76 S16 120.4(4) .
C53 C43 C33 119.8(5) .
C53 C43 H43 120.1 .
C33 C43 H43 120.1 .
C46 C56 C66 120.9(5) .
C46 C56 H56 119.6 .
C66 C56 H56 119.6 .
N21 N11 C31 112.8(7) .
N21 N11 C13 120.7(5) .
C31 N11 C13 126.5(8) .
C53 C63 C73 120.8(5) .
C53 C63 H63 119.6 .
C73 C63 H63 119.6 .
C43 C33 C23 121.5(5) .
C43 C33 H33 119.2 .
C23 C33 H33 119.2 .
F37 C17 F27 106.0(6) .
F37 C17 F17 105.6(7) .
F27 C17 F17 105.1(7) .
F37 C17 S17 114.5(6) .
F27 C17 S17 112.8(6) .
F17 C17 S17 112.1(5) .
N22 C12 C22 110.0(6) .
N22 C12 C42 119.6(7) .
C22 C12 C42 130.5(7) .
N14 C34 C24 104.9(5) .
N14 C34 C54 122.7(6) .
C24 C34 C54 132.4(6) .
C43 C53 C63 120.2(5) .
C43 C53 H53 119.9 .
C63 C53 H53 119.9 .
C126 C146 H14A 109.5 .
C126 C146 H14B 109.5 .
H14A C146 H14B 109.5 .
C126 C146 H14C 109.5 .
H14A C146 H14C 109.5 .
H14B C146 H14C 109.5 .
C86 C136 C126 119.4(7) .
C86 C136 H136 120.3 .
C126 C136 H136 120.3 .
C35 C55 H55A 109.5 .
C35 C55 H55B 109.5 .
H55A C55 H55B 109.5 .
C35 C55 H55C 109.5 .
H55A C55 H55C 109.5 .
H55B C55 H55C 109.5 .
C32 N12 N22 112.6(5) .
C32 N12 C13 127.8(6) .
N22 N12 C13 119.6(5) .
C136 C86 C96 119.1(6) .
C136 C86 S16 126.0(5) .
C96 C86 S16 114.7(5) .
C11 C51 H51A 109.5 .
C11 C51 H51B 109.5 .
H51A C51 H51B 109.5 .
C11 C51 H51C 109.5 .
H51A C51 H51C 109.5 .
H51B C51 H51C 109.5 .
C23 C73 C63 119.4(5) .
C23 C73 S13 121.0(4) .
C63 C73 S13 119.4(4) .
C46 C36 C26 118.7(6) .
C46 C36 H36 120.6 .
C26 C36 H36 120.6 .
C116 C106 C96 121.0(9) .
C116 C106 H106 119.5 .
C96 C106 H106 119.5 .
C106 C116 C126 122.6(9) .
C106 C116 H116 118.7 .
C126 C116 H116 118.7 .
N21 C11 C21 109.5(9) .
N21 C11 C51 121.5(9) .
C21 C11 C51 128.8(8) .
C106 C96 C86 119.6(8) .
C106 C96 H96 120.2 .
C86 C96 H96 120.2 .
C83 C133 C123 122.1(10) .
C83 C133 H133 118.9 .
C123 C133 H133 118.9 .
C116 C126 C136 118.3(7) .
C116 C126 C146 121.8(9) .
C136 C126 C146 119.9(9) .
C36 C46 C56 120.9(6) .
C36 C46 H46 119.5 .
C56 C46 H46 119.5 .
C15 C45 H45A 109.5 .
C15 C45 H45B 109.5 .
H45A C45 H45B 109.5 .
C15 C45 H45C 109.5 .
H45A C45 H45C 109.5 .
H45B C45 H45C 109.5 .
C76 C26 C36 121.5(6) .
C76 C26 H26 119.3 .
C36 C26 H26 119.3 .
C31 C41 H41A 109.5 .
C31 C41 H41B 109.5 .
H41A C41 H41B 109.5 .
C31 C41 H41C 109.5 .
H41A C41 H41C 109.5 .
H41B C41 H41C 109.5 .
C12 C42 H42A 109.5 .
C12 C42 H42B 109.5 .
H42A C42 H42B 109.5 .
C12 C42 H42C 109.5 .
H42A C42 H42C 109.5 .
H42B C42 H42C 109.5 .
C14 C44 H44A 109.5 .
C14 C44 H44B 109.5 .
H44A C44 H44B 109.5 .
C14 C44 H44C 109.5 .
H44A C44 H44C 109.5 .
H44B C44 H44C 109.5 .
C22 C32 N12 105.1(7) .
C22 C32 C52 131.4(9) .
N12 C32 C52 123.5(7) .
C83 C93 C103 118.0(8) .
C83 C93 H93 121.0 .
C103 C93 H93 121.0 .
C32 C22 C12 108.9(7) .
C32 C22 H22 125.6 .
C12 C22 H22 125.6 .
C31 C21 C11 109.4(8) .
C31 C21 H21 125.3 .
C11 C21 H21 125.3 .
C32 C52 H52A 109.5 .
C32 C52 H52B 109.5 .
H52A C52 H52B 109.5 .
C32 C52 H52C 109.5 .
H52A C52 H52C 109.5 .
H52B C52 H52C 109.5 .
C103 C143 H14D 109.5 .
C103 C143 H14E 109.5 .
H14D C143 H14E 109.5 .
C103 C143 H14F 109.5 .
H14D C143 H14F 109.5 .
H14E C143 H14F 109.5 .
C113 C103 C143 127.0(12) .
C113 C103 C93 116.3(9) .
C143 C103 C93 116.5(11) .
C34 C24 C14 107.8(5) .
C34 C24 H24 126.1 .
C14 C24 H24 126.1 .
C34 C54 H54A 109.5 .
C34 C54 H54B 109.5 .
H54A C54 H54B 109.5 .
C34 C54 H54C 109.5 .
H54A C54 H54C 109.5 .
H54B C54 H54C 109.5 .
C113 C123 C133 115.8(13) .
C113 C123 H123 122.1 .
C133 C123 H123 122.1 .
C123 C113 C103 127.9(13) .
C123 C113 H113 116.0 .
C103 C113 H113 116.0 .
O28 S18 O18 109.3(11) .
O28 S18 O38 88.2(12) .
O18 S18 O38 102.9(15) .
O28 S18 C18 119.4(11) .
O18 S18 C18 119.1(12) .
O38 S18 C18 112.4(16) .
S18 O18 Ag2 124.4(11) .
F38 C18 F18 118.4(19) .
F38 C18 F28 116(2) .
F18 C18 F28 115.3(19) .
F38 C18 S18 99.6(14) .
F18 C18 S18 103.9(15) .
F28 C18 S18 99.3(14) .
O19 S19 O39 115.0(15) .
O19 S19 O29 100.1(14) .
O39 S19 O29 133.2(14) .
O19 S19 C19 106.2(13) .
O39 S19 C19 103.9(10) .
O29 S19 C19 94.3(10) .
S19 O39 Ag2 134.4(12) .
F29 C19 F19 110.9(18) .
F29 C19 F39 106.6(17) .
F19 C19 F39 131(2) .
F29 C19 S19 103.9(15) .
F19 C19 S19 104.3(14) .
F39 C19 S19 96.5(13) .
O310 S110 O210 129.1(18) .
O310 S110 O110 108(2) .
O210 S110 O110 114(2) .
O310 S110 C110 101.8(12) .
O210 S110 C110 101.7(11) .
O110 S110 C110 95.6(13) .
F310 C110 F210 103.4(18) .
F310 C110 F110 95.1(17) .
F210 C110 F110 101.7(18) .
F310 C110 S110 125.5(17) .
F210 C110 S110 109.6(15) .
F110 C110 S110 118.1(16) .
C4S O1S C1S 107(2) .
C2S C3S C4S 96.8(17) .
C2S C3S H3S1 112.4 .
C4S C3S H3S1 112.4 .
C2S C3S H3S2 112.4 .
C4S C3S H3S2 112.4 .
H3S1 C3S H3S2 110.0 .
O1S C4S C3S 105.4(18) .
O1S C4S H4S1 110.7 .
C3S C4S H4S1 110.7 .
O1S C4S H4S2 110.7 .
C3S C4S H4S2 110.7 .
H4S1 C4S H4S2 108.8 .
O1S C1S C2S 97.9(19) .
O1S C1S H1S1 112.2 .
C2S C1S H1S1 112.2 .
O1S C1S H1S2 112.2 .
C2S C1S H1S2 112.2 .
H1S1 C1S H1S2 109.8 .
C3S C2S C1S 94(2) .
C3S C2S H2S1 112.9 .
C1S C2S H2S1 112.9 .
C3S C2S H2S2 112.9 .
C1S C2S H2S2 112.9 .
H2S1 C2S H2S2 110.3 .
O3S C9S C10S 105.1(17) .
O3S C9S H9S1 110.7 .
C10S C9S H9S1 110.7 .
O3S C9S H9S2 110.7 .
C10S C9S H9S2 110.7 .
H9S1 C9S H9S2 108.8 .
C9S O3S C12S 111.9(19) .
C9S C10S C11S 101.4(18) .
C9S C10S H10A 111.5 .
C11S C10S H10A 111.5 .
C9S C10S H10B 111.5 .
C11S C10S H10B 111.5 .
H10A C10S H10B 109.3 .
O3S C12S C11S 99(2) .
O3S C12S H12A 111.9 .
C11S C12S H12A 111.9 .
O3S C12S H12B 111.9 .
C11S C12S H12B 111.9 .
H12A C12S H12B 109.6 .
C12S C11S C10S 103(2) .
C12S C11S H11A 111.2 .
C10S C11S H11A 111.2 .
C12S C11S H11B 111.2 .
C10S C11S H11B 111.2 .
H11A C11S H11B 109.1 .
C8S O2S C5S 93.2(17) .
O2S C5S C6S 88.4(16) .
O2S C5S H5S1 113.9 .
C6S C5S H5S1 113.9 .
O2S C5S H5S2 113.9 .
C6S C5S H5S2 113.9 .
H5S1 C5S H5S2 111.1 .
O2S C8S C7S 99.6(15) .
O2S C8S H8S1 111.9 .
C7S C8S H8S1 111.9 .
O2S C8S H8S2 111.9 .
C7S C8S H8S2 111.9 .
H8S1 C8S H8S2 109.6 .
C7S C6S C5S 88.8(18) .
C7S C6S H6S1 113.9 .
C5S C6S H6S1 113.9 .
C7S C6S H6S2 113.9 .
C5S C6S H6S2 113.9 .
H6S1 C6S H6S2 111.1 .
C6S C7S C8S 103.8(18) .
C6S C7S H7S1 111.0 .
C8S C7S H7S1 111.0 .
C6S C7S H7S2 111.0 .
C8S C7S H7S2 111.0 .
H7S1 C7S H7S2 109.0 .

loop_
_geom_bond_atom_site_label_1
_geom_bond_atom_site_label_2
_geom_bond_distance
_geom_bond_site_symmetry_2
Ag2 N24 2.290(4) .
Ag2 N25 2.303(4) .
Ag2 O18 2.423(18) .
Ag2 S13 2.4535(14) .
Ag2 O39 2.518(14) .
Ag1 N21 2.283(5) .
Ag1 N22 2.318(6) .
Ag1 S16 2.4995(17) 4_546
S13 C73 1.768(5) .
S13 C83 1.791(7) .
S16 C76 1.779(5) .
S16 C86 1.783(6) .
S16 Ag1 2.4995(17) 4_556
S17 O27 1.418(5) .
S17 O37 1.424(5) .
S17 O17 1.426(4) .
S17 C17 1.786(8) .
N24 C14 1.330(6) .
N24 N14 1.376(5) .
N25 C15 1.327(6) .
N25 N15 1.372(5) .
C16 N14 1.450(6) .
C16 N15 1.459(6) .
C16 C66 1.525(7) .
C16 H16 0.9800 .
N15 C35 1.351(6) .
N14 C34 1.360(7) .
C23 C33 1.388(7) .
C23 C73 1.390(7) .
C23 C13 1.516(7) .
N21 C11 1.314(8) .
N21 N11 1.363(7) .
C35 C25 1.346(7) .
C35 C55 1.488(7) .
C15 C25 1.396(7) .
C15 C45 1.494(7) .
C25 H25 0.9300 .
N22 C12 1.343(7) .
N22 N12 1.368(6) .
C14 C24 1.383(8) .
C14 C44 1.481(8) .
C13 N11 1.448(7) .
C13 N12 1.468(7) .
C13 H13 0.9800 .
C31 C21 1.348(13) .
C31 N11 1.369(8) .
C31 C41 1.485(12) .
C66 C56 1.391(7) .
C66 C76 1.395(7) .
C83 C93 1.358(9) .
C83 C133 1.383(9) .
C76 C26 1.369(7) .
C43 C53 1.355(8) .
C43 C33 1.378(7) .
C43 H43 0.9300 .
C56 C46 1.373(7) .
C56 H56 0.9300 .
C63 C53 1.376(7) .
C63 C73 1.390(7) .
C63 H63 0.9300 .
C33 H33 0.9300 .
C17 F37 1.293(8) .
C17 F27 1.306(8) .
C17 F17 1.338(8) .
C12 C22 1.372(9) .
C12 C42 1.508(9) .
C34 C24 1.380(8) .
C34 C54 1.488(8) .
C53 H53 0.9300 .
C146 C126 1.441(9) .
C146 H14A 0.9600 .
C146 H14B 0.9600 .
C146 H14C 0.9600 .
C136 C86 1.360(8) .
C136 C126 1.425(9) .
C136 H136 0.9300 .
C55 H55A 0.9600 .
C55 H55B 0.9600 .
C55 H55C 0.9600 .
N12 C32 1.350(8) .
C86 C96 1.391(9) .
C51 C11 1.501(12) .
C51 H51A 0.9600 .
C51 H51B 0.9600 .
C51 H51C 0.9600 .
C36 C46 1.364(8) .
C36 C26 1.374(8) .
C36 H36 0.9300 .
C106 C116 1.310(11) .
C106 C96 1.368(10) .
C106 H106 0.9300 .
C116 C126 1.343(10) .
C116 H116 0.9300 .
C11 C21 1.388(12) .
C96 H96 0.9300 .
C133 C123 1.417(13) .
C133 H133 0.9300 .
C46 H46 0.9300 .
C45 H45A 0.9600 .
C45 H45B 0.9600 .
C45 H45C 0.9600 .
C26 H26 0.9300 .
C41 H41A 0.9600 .
C41 H41B 0.9600 .
C41 H41C 0.9600 .
C42 H42A 0.9600 .
C42 H42B 0.9600 .
C42 H42C 0.9600 .
C44 H44A 0.9600 .
C44 H44B 0.9600 .
C44 H44C 0.9600 .
C32 C22 1.335(9) .
C32 C52 1.505(10) .
C93 C103 1.466(11) .
C93 H93 0.9300 .
C22 H22 0.9300 .
C21 H21 0.9300 .
C52 H52A 0.9600 .
C52 H52B 0.9600 .
C52 H52C 0.9600 .
C143 C103 1.439(12) .
C143 H14D 0.9600 .
C143 H14E 0.9600 .
C143 H14F 0.9600 .
C103 C113 1.363(12) .
C24 H24 0.9300 .
C54 H54A 0.9600 .
C54 H54B 0.9600 .
C54 H54C 0.9600 .
C123 C113 1.273(15) .
C123 H123 0.9300 .
C113 H113 0.9300 .
S18 O28 1.442(12) .
S18 O18 1.448(14) .
S18 O38 1.514(17) .
S18 C18 1.751(18) .
C18 F38 1.302(17) .
C18 F18 1.303(17) .
C18 F28 1.316(17) .
S19 O19 1.431(15) .
S19 O39 1.471(14) .
S19 O29 1.580(14) .
S19 C19 1.721(15) .
C19 F29 1.303(17) .
C19 F19 1.335(16) .
C19 F39 1.380(16) .
S110 O310 1.363(16) .
S110 O210 1.397(15) .
S110 O110 1.510(18) .
S110 C110 1.844(15) .
F110 C110 1.369(17) .
F310 C110 1.286(17) .
F210 C110 1.322(18) .
O1S C4S 1.430(17) .
O1S C1S 1.51(2) .
C3S C2S 1.541(19) .
C3S C4S 1.573(19) .
C3S H3S1 0.9700 .
C3S H3S2 0.9700 .
C4S H4S1 0.9700 .
C4S H4S2 0.9700 .
C1S C2S 1.57(2) .
C1S H1S1 0.9700 .
C1S H1S2 0.9700 .
C2S H2S1 0.9700 .
C2S H2S2 0.9700 .
C9S O3S 1.459(18) .
C9S C10S 1.514(19) .
C9S H9S1 0.9700 .
C9S H9S2 0.9700 .
O3S C12S 1.48(2) .
C10S C11S 1.54(2) .
C10S H10A 0.9700 .
C10S H10B 0.9700 .
C12S C11S 1.536(19) .
C12S H12A 0.9700 .
C12S H12B 0.9700 .
C11S H11A 0.9700 .
C11S H11B 0.9700 .
O2S C8S 1.487(18) .
O2S C5S 1.55(2) .
C5S C6S 1.57(2) .
C5S H5S1 0.9700 .
C5S H5S2 0.9700 .
C8S C7S 1.566(19) .
C8S H8S1 0.9700 .
C8S H8S2 0.9700 .
C6S C7S 1.505(19) .
C6S H6S1 0.9700 .
C6S H6S2 0.9700 .
C7S H7S1 0.9700 .
C7S H7S2 0.9700 .
